data_7035348
loop_
_publ_author_name
'Yu, S.'
'Dudkina, Y.'
'Wang, H.'
'Kholin, K. V.'
'Kadirov, M. K.'
'Budnikova, Y. H.'
'Vicic, D. A.'

_publ_section_title
;
 Accessing perfluoroalkyl nickel(ii), (iii), and (iv) complexes bearing a
 readily attached [C4F8] ligand.
;
_journal_issue 45
_journal_name_full 'Dalton transactions (Cambridge, England : 2003)'
_journal_page_first 19443
_journal_page_last 19446
_journal_paper_doi 10.1039/c5dt01771h
_journal_volume 44
_journal_year 2015
_chemical_formula_sum 'C21 H14 B F12 N4 Ni'
_chemical_formula_weight 619.88
_chemical_name_systematic
;
 ?
;
_space_group_crystal_system monoclinic
_space_group_IT_number 14
_space_group_name_Hall '-P 2yn'
_space_group_name_H-M_alt 'P 1 21/n 1'
_symmetry_space_group_name_Hall '-P 2yn'
_symmetry_space_group_name_H-M 'P 1 21/n 1'
_atom_sites_solution_hydrogens mixed
_audit_creation_method SHELXL-2014
_audit_update_record
;
2015-06-02 deposited with the CCDC.
2015-06-05 downloaded from the CCDC.
;
_cell_angle_alpha 90
_cell_angle_beta 96.0420(17)
_cell_angle_gamma 90
_cell_formula_units_Z 4
_cell_length_a 13.2657(9)
_cell_length_b 12.9585(9)
_cell_length_c 13.5849(9)
_cell_measurement_reflns_used 9981
_cell_measurement_temperature 135(2)
_cell_measurement_theta_max 30.305
_cell_measurement_theta_min 3.0885
_cell_volume 2322.3(3)
_computing_cell_refinement 'Bruker SAINT'
_computing_data_collection 'Bruker Apex2 software'
_computing_data_reduction 'Bruker SAINT'
_computing_molecular_graphics 'Bruker SHELXTL'
_computing_publication_material 'Bruker SHELXTL'
_computing_structure_refinement 'SHELXL-2014 (Sheldrick, 2014)'
_computing_structure_solution 'Bruker Apex2 software'
_diffrn_ambient_temperature 135(2)
_diffrn_measured_fraction_theta_full 0.998
_diffrn_measured_fraction_theta_max 0.898
_diffrn_measurement_device_type 'Bruker D8 Quest CMOS Diffractometer'
_diffrn_radiation_type MoK\a
_diffrn_radiation_wavelength 0.71073
_diffrn_reflns_av_R_equivalents 0.0335
_diffrn_reflns_av_unetI/netI 0.0277
_diffrn_reflns_laue_measured_fraction_full 0.998
_diffrn_reflns_laue_measured_fraction_max 0.898
_diffrn_reflns_limit_h_max 18
_diffrn_reflns_limit_h_min -18
_diffrn_reflns_limit_k_max 18
_diffrn_reflns_limit_k_min -18
_diffrn_reflns_limit_l_max 18
_diffrn_reflns_limit_l_min -18
_diffrn_reflns_number 37910
_diffrn_reflns_point_group_measured_fraction_full 0.998
_diffrn_reflns_point_group_measured_fraction_max 0.898
_diffrn_reflns_theta_full 25.242
_diffrn_reflns_theta_max 30.684
_diffrn_reflns_theta_min 3.016
_exptl_absorpt_coefficient_mu 0.951
_exptl_absorpt_correction_T_max 0.870
_exptl_absorpt_correction_T_min 0.618
_exptl_absorpt_correction_type multi-scan
_exptl_absorpt_process_details Bruker
_exptl_crystal_colour blue
_exptl_crystal_density_diffrn 1.773
_exptl_crystal_description platelet
_exptl_crystal_F_000 1236
_exptl_crystal_size_max 0.560
_exptl_crystal_size_mid 0.270
_exptl_crystal_size_min 0.150
_refine_diff_density_max 2.029
_refine_diff_density_min -0.912
_refine_diff_density_rms 0.126
_refine_ls_extinction_method none
_refine_ls_goodness_of_fit_ref 1.093
_refine_ls_hydrogen_treatment mixed
_refine_ls_matrix_type full
_refine_ls_number_parameters 364
_refine_ls_number_reflns 6464
_refine_ls_number_restraints 0
_refine_ls_restrained_S_all 1.093
_refine_ls_R_factor_all 0.0887
_refine_ls_R_factor_gt 0.0730
_refine_ls_shift/su_max 0.000
_refine_ls_shift/su_mean 0.000
_refine_ls_structure_factor_coef Fsqd
_refine_ls_weighting_details 'w=1/[\s^2^(Fo^2^)+(0.0468P)^2^+11.9846P] where P=(Fo^2^+2Fc^2^)/3'
_refine_ls_weighting_scheme calc
_refine_ls_wR_factor_gt 0.1566
_refine_ls_wR_factor_ref 0.1670
_reflns_Friedel_coverage 0.000
_reflns_number_gt 5460
_reflns_number_total 6464
_reflns_threshold_expression 'I > 2\s(I)'
_cod_data_source_file c5dt01771h2.cif
_cod_data_source_block Compound7
_cod_depositor_comments
;
The following automatic conversions were performed:

'_exptl_absorpt_correction_type' value 'Multi-scan' changed to
'multi-scan' according to
/usr/data/users/saulius/crontab/automatic-downloads/rss-feeds/RSC/lib/dictionaries/cif_core.dic
dictionary named 'cif_core.dic' version 2.4.2 from 2011-04-26.

Automatic conversion script
Id: cif_fix_values 3271 2015-04-21 07:52:19Z andrius 

 Adding full bibliography for 7035346--7035348.cif.
;
_cod_database_code 7035348
_shelx_space_group_comment
;
The symmetry employed for this shelxl refinement is uniquely defined
by the following loop, which should always be used as a source of
symmetry information in preference to the above space-group names.
They are only intended as comments.
;
_shelx_estimated_absorpt_t_min 0.618
_shelx_estimated_absorpt_t_max 0.870
_shelxl_version_number 2014-3

loop_
_space_group_symop_operation_xyz
'x, y, z'
'-x+1/2, y+1/2, -z+1/2'
'-x, -y, -z'
'x-1/2, -y-1/2, z-1/2'

loop_
_atom_site_label
_atom_site_type_symbol
_atom_site_fract_x
_atom_site_fract_y
_atom_site_fract_z
_atom_site_U_iso_or_equiv
_atom_site_adp_type
_atom_site_occupancy
_atom_site_site_symmetry_order
_atom_site_calc_flag
_atom_site_refinement_flags_posn
_atom_site_refinement_flags_adp
Ni1 Ni 0.91434(3) 0.39463(3) 0.77746(3) 0.01671(12) Uani 1 1 d . .
F1 F 0.88645(19) 0.49324(19) 0.95374(16) 0.0310(5) Uani 1 1 d . .
F2 F 0.86343(19) 0.59500(17) 0.82755(17) 0.0307(5) Uani 1 1 d . .
F3 F 0.6880(2) 0.5206(3) 0.7618(2) 0.0515(8) Uani 1 1 d . .
F4 F 0.68868(19) 0.5249(2) 0.9227(2) 0.0396(6) Uani 1 1 d . .
F5 F 0.61613(18) 0.3419(2) 0.8191(2) 0.0450(7) Uani 1 1 d . .
F6 F 0.7456(2) 0.3276(2) 0.9359(2) 0.0460(7) Uani 1 1 d . .
F7 F 0.73547(19) 0.3277(2) 0.67569(19) 0.0440(7) Uani 1 1 d . .
F8 F 0.79378(19) 0.2216(2) 0.7891(2) 0.0404(6) Uani 1 1 d . .
F9 F 0.3722(4) 0.3905(3) 0.8558(3) 0.0841(13) Uani 1 1 d . .
F10 F 0.2478(3) 0.3083(3) 0.7549(4) 0.0900(15) Uani 1 1 d . .
F11 F 0.3716(3) 0.3976(3) 0.6948(3) 0.0742(11) Uani 1 1 d . .
F12 F 0.4074(2) 0.2444(2) 0.7731(2) 0.0429(6) Uani 1 1 d . .
N1 N 0.8863(2) 0.4642(2) 0.6324(2) 0.0216(6) Uani 1 1 d . .
N2 N 0.9656(2) 0.2883(2) 0.6925(2) 0.0199(6) Uani 1 1 d . .
N3 N 0.9799(2) 0.2839(2) 0.8859(2) 0.0221(6) Uani 1 1 d . .
N4 N 1.0414(2) 0.4733(2) 0.8001(2) 0.0210(6) Uani 1 1 d . .
C1 C 0.8481(3) 0.4963(3) 0.8567(2) 0.0204(6) Uani 1 1 d . .
C2 C 0.7330(3) 0.4795(4) 0.8514(3) 0.0353(9) Uani 1 1 d . .
C3 C 0.7153(3) 0.3664(4) 0.8433(4) 0.0384(10) Uani 1 1 d . .
C4 C 0.7831(3) 0.3238(3) 0.7676(3) 0.0252(7) Uani 1 1 d . .
C5 C 0.8449(3) 0.5564(3) 0.6071(3) 0.0281(8) Uani 1 1 d . .
H5A H 0.8324 0.6035 0.6580 0.034 Uiso 1 1 calc R U
C6 C 0.8201(3) 0.5851(3) 0.5096(3) 0.0322(9) Uani 1 1 d . .
H6A H 0.7902 0.6505 0.4939 0.039 Uiso 1 1 calc R U
C7 C 0.8392(3) 0.5178(4) 0.4358(3) 0.0341(9) Uani 1 1 d . .
H7A H 0.8218 0.5359 0.3684 0.041 Uiso 1 1 calc R U
C8 C 0.8838(3) 0.4239(4) 0.4600(3) 0.0307(8) Uani 1 1 d . .
H8A H 0.8987 0.3770 0.4098 0.037 Uiso 1 1 calc R U
C9 C 0.9064(3) 0.3989(3) 0.5596(3) 0.0221(7) Uani 1 1 d . .
C10 C 0.9542(3) 0.3006(3) 0.5939(3) 0.0226(7) Uani 1 1 d . .
C11 C 0.9859(3) 0.2252(3) 0.5319(3) 0.0290(8) Uani 1 1 d . .
H11A H 0.9793 0.2351 0.4622 0.035 Uiso 1 1 calc R U
C12 C 1.0275(3) 0.1351(3) 0.5734(3) 0.0318(9) Uani 1 1 d . .
H12A H 1.0487 0.0820 0.5321 0.038 Uiso 1 1 calc R U
C13 C 1.0382(3) 0.1225(3) 0.6751(3) 0.0297(8) Uani 1 1 d . .
H13A H 1.0661 0.0608 0.7044 0.036 Uiso 1 1 calc R U
C14 C 1.0074(3) 0.2021(3) 0.7334(3) 0.0232(7) Uani 1 1 d . .
C15 C 1.0165(3) 0.2001(3) 0.8431(3) 0.0254(7) Uani 1 1 d . .
C16 C 1.0601(3) 0.1177(3) 0.8982(4) 0.0368(10) Uani 1 1 d . .
H16A H 1.0855 0.0594 0.8664 0.044 Uiso 1 1 calc R U
C17 C 1.0656(4) 0.1231(4) 1.0006(4) 0.0413(11) Uani 1 1 d . .
H17A H 1.0953 0.0681 1.0399 0.050 Uiso 1 1 calc R U
C18 C 1.0280(3) 0.2083(3) 1.0452(3) 0.0361(9) Uani 1 1 d . .
H18A H 1.0304 0.2128 1.1152 0.043 Uiso 1 1 calc R U
C19 C 0.9864(3) 0.2873(3) 0.9852(3) 0.0269(8) Uani 1 1 d . .
H19A H 0.9614 0.3466 1.0157 0.032 Uiso 1 1 calc R U
C20 C 1.1156(3) 0.5165(3) 0.8171(3) 0.0236(7) Uani 1 1 d . .
C21 C 1.2113(3) 0.5700(4) 0.8387(4) 0.0351(9) Uani 1 1 d . .
B1 B 0.3475(5) 0.3320(4) 0.7679(4) 0.0422(12) Uani 1 1 d . .
H21A H 1.239(5) 0.587(5) 0.785(5) 0.060(19) Uiso 1 1 d . .
H21B H 1.256(4) 0.523(5) 0.864(4) 0.047(16) Uiso 1 1 d . .
H21C H 1.202(5) 0.635(6) 0.868(5) 0.08(2) Uiso 1 1 d . .

loop_
_atom_site_aniso_label
_atom_site_aniso_U_11
_atom_site_aniso_U_22
_atom_site_aniso_U_33
_atom_site_aniso_U_23
_atom_site_aniso_U_13
_atom_site_aniso_U_12
Ni1 0.0138(2) 0.0178(2) 0.0183(2) -0.00173(16) 0.00032(14) 0.00007(15)
F1 0.0423(13) 0.0315(12) 0.0181(10) -0.0037(9) -0.0017(9) 0.0088(10)
F2 0.0435(13) 0.0210(11) 0.0287(12) 0.0000(9) 0.0093(10) 0.0071(10)
F3 0.0313(14) 0.0619(19) 0.0610(19) 0.0266(16) 0.0035(13) 0.0150(13)
F4 0.0303(12) 0.0488(16) 0.0426(14) -0.0072(12) 0.0175(11) 0.0101(11)
F5 0.0185(11) 0.0602(18) 0.0572(17) -0.0041(14) 0.0084(11) -0.0082(11)
F6 0.0391(14) 0.0618(19) 0.0381(14) 0.0177(13) 0.0090(12) 0.0002(13)
F7 0.0285(12) 0.0669(19) 0.0331(13) 0.0081(13) -0.0126(10) -0.0188(12)
F8 0.0341(13) 0.0307(13) 0.0543(16) 0.0061(12) -0.0051(12) -0.0143(10)
F9 0.121(4) 0.059(2) 0.067(2) -0.0058(19) -0.015(2) 0.028(2)
F10 0.0390(18) 0.064(2) 0.168(5) 0.011(3) 0.016(2) 0.0004(17)
F11 0.085(3) 0.054(2) 0.082(3) 0.0311(19) 0.005(2) -0.0009(19)
F12 0.0437(15) 0.0312(13) 0.0526(17) 0.0065(12) -0.0011(13) 0.0026(11)
N1 0.0215(14) 0.0235(14) 0.0199(14) -0.0008(11) 0.0026(11) 0.0033(11)
N2 0.0156(12) 0.0208(13) 0.0232(14) -0.0055(11) 0.0019(11) 0.0003(11)
N3 0.0183(13) 0.0218(14) 0.0251(15) 0.0012(12) -0.0030(11) 0.0001(11)
N4 0.0185(13) 0.0234(14) 0.0210(14) -0.0025(11) 0.0021(11) 0.0000(11)
C1 0.0208(15) 0.0239(16) 0.0166(15) -0.0035(13) 0.0019(12) 0.0021(13)
C2 0.0251(19) 0.041(2) 0.041(2) -0.0055(19) 0.0095(17) 0.0032(17)
C3 0.0235(19) 0.048(3) 0.044(2) 0.001(2) 0.0058(17) -0.0058(18)
C4 0.0207(16) 0.0261(17) 0.0278(18) -0.0045(15) -0.0017(14) -0.0047(14)
C5 0.0319(19) 0.0288(19) 0.0243(18) -0.0004(15) 0.0064(15) 0.0075(15)
C6 0.036(2) 0.035(2) 0.0260(19) 0.0069(16) 0.0061(16) 0.0088(17)
C7 0.035(2) 0.048(3) 0.0196(17) 0.0037(17) 0.0023(15) 0.0044(19)
C8 0.032(2) 0.042(2) 0.0181(17) -0.0039(16) 0.0022(14) 0.0015(17)
C9 0.0206(15) 0.0273(17) 0.0183(15) -0.0041(14) 0.0020(12) -0.0007(13)
C10 0.0175(15) 0.0246(17) 0.0261(17) -0.0061(14) 0.0038(13) -0.0021(13)
C11 0.0252(18) 0.033(2) 0.0296(19) -0.0114(16) 0.0066(15) -0.0028(15)
C12 0.0247(18) 0.0267(18) 0.045(2) -0.0137(17) 0.0081(17) -0.0002(15)
C13 0.0187(16) 0.0240(18) 0.047(2) -0.0060(16) 0.0044(15) 0.0009(14)
C14 0.0157(15) 0.0189(16) 0.0350(19) -0.0037(14) 0.0028(13) -0.0002(12)
C15 0.0201(16) 0.0204(16) 0.034(2) -0.0010(15) -0.0026(14) 0.0002(13)
C16 0.037(2) 0.0243(19) 0.046(3) 0.0008(18) -0.0076(19) 0.0060(17)
C17 0.047(3) 0.032(2) 0.041(2) 0.0093(19) -0.016(2) 0.0049(19)
C18 0.042(2) 0.033(2) 0.031(2) 0.0054(17) -0.0103(18) 0.0011(18)
C19 0.0266(18) 0.0283(18) 0.0245(18) 0.0020(15) -0.0035(14) -0.0007(15)
C20 0.0222(17) 0.0262(17) 0.0225(17) 0.0000(14) 0.0025(13) 0.0007(14)
C21 0.0216(19) 0.042(2) 0.041(2) 0.000(2) 0.0011(17) -0.0103(18)
B1 0.048(3) 0.035(3) 0.043(3) 0.013(2) 0.000(2) 0.009(2)

loop_
_atom_type_symbol
_atom_type_description
_atom_type_scat_dispersion_real
_atom_type_scat_dispersion_imag
_atom_type_scat_source
C C 0.0033 0.0016 'International Tables Vol C Tables 4.2.6.8 and 6.1.1.4'
H H 0.0000 0.0000 'International Tables Vol C Tables 4.2.6.8 and 6.1.1.4'
B B 0.0013 0.0007 'International Tables Vol C Tables 4.2.6.8 and 6.1.1.4'
N N 0.0061 0.0033 'International Tables Vol C Tables 4.2.6.8 and 6.1.1.4'
F F 0.0171 0.0103 'International Tables Vol C Tables 4.2.6.8 and 6.1.1.4'
Ni Ni 0.3393 1.1124 'International Tables Vol C Tables 4.2.6.8 and 6.1.1.4'

loop_
_geom_angle_atom_site_label_1
_geom_angle_atom_site_label_2
_geom_angle_atom_site_label_3
_geom_angle
C4 Ni1 N2 89.51(14)
C4 Ni1 N4 173.75(14)
N2 Ni1 N4 96.40(12)
C4 Ni1 C1 84.61(15)
N2 Ni1 C1 173.74(13)
N4 Ni1 C1 89.55(14)
C4 Ni1 N1 93.81(14)
N2 Ni1 N1 78.11(12)
N4 Ni1 N1 89.38(12)
C1 Ni1 N1 100.09(13)
C4 Ni1 N3 91.49(14)
N2 Ni1 N3 78.25(12)
N4 Ni1 N3 87.77(12)
C1 Ni1 N3 103.99(13)
N1 Ni1 N3 155.72(12)
C5 N1 C9 118.5(3)
C5 N1 Ni1 129.1(3)
C9 N1 Ni1 112.2(2)
C10 N2 C14 120.7(3)
C10 N2 Ni1 119.6(2)
C14 N2 Ni1 119.6(3)
C19 N3 C15 118.2(3)
C19 N3 Ni1 129.7(3)
C15 N3 Ni1 112.2(2)
C20 N4 Ni1 177.0(3)
F2 C1 F1 104.9(3)
F2 C1 C2 107.4(3)
F1 C1 C2 108.0(3)
F2 C1 Ni1 112.4(2)
F1 C1 Ni1 111.5(2)
C2 C1 Ni1 112.3(3)
F4 C2 F3 106.6(3)
F4 C2 C3 114.5(4)
F3 C2 C3 105.1(4)
F4 C2 C1 114.8(4)
F3 C2 C1 108.4(3)
C3 C2 C1 106.9(3)
F5 C3 F6 108.6(4)
F5 C3 C2 112.9(4)
F6 C3 C2 105.3(4)
F5 C3 C4 111.9(4)
F6 C3 C4 110.1(4)
C2 C3 C4 107.8(4)
F7 C4 F8 105.4(3)
F7 C4 C3 111.0(3)
F8 C4 C3 105.2(3)
F7 C4 Ni1 112.0(3)
F8 C4 Ni1 111.7(2)
C3 C4 Ni1 111.3(3)
N1 C5 C6 122.3(4)
C7 C6 C5 119.0(4)
C6 C7 C8 119.6(4)
C7 C8 C9 118.7(4)
N1 C9 C8 121.8(4)
N1 C9 C10 114.9(3)
C8 C9 C10 123.2(3)
N2 C10 C11 121.0(4)
N2 C10 C9 114.6(3)
C11 C10 C9 124.4(4)
C10 C11 C12 118.7(4)
C13 C12 C11 120.1(4)
C12 C13 C14 118.5(4)
N2 C14 C13 121.1(4)
N2 C14 C15 114.7(3)
C13 C14 C15 124.2(4)
N3 C15 C16 122.3(4)
N3 C15 C14 115.1(3)
C16 C15 C14 122.6(4)
C17 C16 C15 118.4(4)
C18 C17 C16 119.8(4)
C17 C18 C19 118.3(4)
N3 C19 C18 123.1(4)
N4 C20 C21 179.1(4)
F10 B1 F11 110.3(5)
F10 B1 F12 111.7(5)
F11 B1 F12 111.7(5)
F10 B1 F9 111.5(5)
F11 B1 F9 103.1(5)
F12 B1 F9 108.2(4)

loop_
_geom_bond_atom_site_label_1
_geom_bond_atom_site_label_2
_geom_bond_distance
Ni1 C4 1.960(4)
Ni1 N2 1.964(3)
Ni1 N4 1.966(3)
Ni1 C1 1.966(3)
Ni1 N1 2.163(3)
Ni1 N3 2.172(3)
F1 C1 1.363(4)
F2 C1 1.360(4)
F3 C2 1.403(5)
F4 C2 1.323(5)
F5 C3 1.360(5)
F6 C3 1.376(5)
F7 C4 1.340(4)
F8 C4 1.360(5)
F9 B1 1.423(7)
F10 B1 1.351(7)
F11 B1 1.370(6)
F12 B1 1.384(6)
N1 C5 1.344(5)
N1 C9 1.349(5)
N2 C10 1.341(5)
N2 C14 1.342(5)
N3 C19 1.343(5)
N3 C15 1.346(5)
N4 C20 1.135(5)
C1 C2 1.536(5)
C2 C3 1.486(7)
C3 C4 1.538(6)
C5 C6 1.381(5)
C6 C7 1.373(6)
C7 C8 1.378(6)
C8 C9 1.393(5)
C9 C10 1.477(5)
C10 C11 1.384(5)
C11 C12 1.386(6)
C12 C13 1.383(6)
C13 C14 1.388(5)
C14 C15 1.483(6)
C15 C16 1.394(5)
C16 C17 1.387(7)
C17 C18 1.378(7)
C18 C19 1.386(5)
C20 C21 1.449(5)
